data_1567832
loop_
_publ_author_name
'He, Xin'
'Ma, Pengchen'
'Tang, Yuhai'
'Li, Jing'
'Shen, Shenyu'
'Lear, Martin J.'
'Houk, K. N.'
'Xu, Silong'

_publ_section_title
;
 Phosphine-catalyzed activation of cyclopropenones: a versatile
 C<sub>3</sub> synthon for (3+2) annulations with unsaturated
 electrophiles.
;
_journal_issue 43
_journal_name_full 'Chemical science'
_journal_page_first 12769
_journal_page_last 12775
_journal_paper_doi 10.1039/d2sc04092a
_journal_volume 13
_journal_year 2022
_chemical_formula_moiety '4(C28 H33 N2 O)'
_chemical_formula_sum 'C112 H132 N8 O4'
_chemical_formula_weight 1654.25
_chemical_name_systematic HX-5181
_space_group_crystal_system triclinic
_space_group_IT_number 2
_space_group_name_Hall '-P 1'
_space_group_name_H-M_alt 'P -1'
_atom_sites_solution_hydrogens geom
_atom_sites_solution_primary dual
_audit_creation_date 2021-10-12
_audit_creation_method
;
Olex2 1.2
(compiled 2018.05.29 svn.r3508 for OlexSys, GUI svn.r5506)
;
_audit_update_record
;
2021-10-29 deposited with the CCDC.	2022-10-14 downloaded from the CCDC.
;
_cell_angle_alpha 89.884(3)
_cell_angle_beta 85.258(4)
_cell_angle_gamma 89.848(4)
_cell_formula_units_Z 1
_cell_length_a 6.2055(17)
_cell_length_b 11.319(3)
_cell_length_c 32.886(9)
_cell_measurement_reflns_used 9168
_cell_measurement_temperature 296.15
_cell_measurement_theta_max 26.538
_cell_measurement_theta_min 2.188
_cell_volume 2302.0(11)
_computing_cell_refinement 'SAINT v8.27A (Bruker, 2012)'
_computing_data_reduction 'SAINT v8.27A (Bruker, 2012)'
_computing_molecular_graphics 'Olex2 (Dolomanov et al., 2009)'
_computing_publication_material 'Olex2 (Dolomanov et al., 2009)'
_computing_structure_refinement 'ShelXL (Sheldrick, 2015)'
_computing_structure_solution 'ShelXT (Sheldrick, 2015)'
_diffrn_ambient_temperature 296.15
_diffrn_measured_fraction_theta_full 0.615
_diffrn_measured_fraction_theta_max 0.637
_diffrn_measurement_device_type 'CCD area detector'
_diffrn_measurement_method 'phi and omega scans'
_diffrn_radiation_type MoK\a
_diffrn_radiation_wavelength 0.71073
_diffrn_reflns_av_R_equivalents 0.0446
_diffrn_reflns_av_unetI/netI 0.0751
_diffrn_reflns_Laue_measured_fraction_full 0.615
_diffrn_reflns_Laue_measured_fraction_max 0.637
_diffrn_reflns_limit_h_max 7
_diffrn_reflns_limit_h_min -7
_diffrn_reflns_limit_k_max 14
_diffrn_reflns_limit_k_min -14
_diffrn_reflns_limit_l_max 41
_diffrn_reflns_limit_l_min -41
_diffrn_reflns_number 14200
_diffrn_reflns_point_group_measured_fraction_full 0.615
_diffrn_reflns_point_group_measured_fraction_max 0.637
_diffrn_reflns_theta_full 25.242
_diffrn_reflns_theta_max 26.671
_diffrn_reflns_theta_min 1.799
_exptl_absorpt_coefficient_mu 0.072
_exptl_absorpt_correction_T_max 0.7454
_exptl_absorpt_correction_T_min 0.6102
_exptl_absorpt_correction_type multi-scan
_exptl_absorpt_process_details
'SADABS-2012/1 (Bruker,2012) was used for absorption correction. wR2(int) was 0.1683 before and 0.0827 after correction. The Ratio of minimum to maximum transmission is 0.8186. The \l/2 correction factor is 0.0015.'
_exptl_crystal_colour 'clear light colourless'
_exptl_crystal_colour_lustre clear
_exptl_crystal_colour_modifier light
_exptl_crystal_colour_primary colourless
_exptl_crystal_density_diffrn 1.193
_exptl_crystal_description block
_exptl_crystal_F_000 892
_exptl_crystal_size_max 0.24
_exptl_crystal_size_mid 0.22
_exptl_crystal_size_min 0.2
_refine_diff_density_max 0.193
_refine_diff_density_min -0.290
_refine_diff_density_rms 0.046
_refine_ls_extinction_method none
_refine_ls_goodness_of_fit_ref 1.066
_refine_ls_hydrogen_treatment constr
_refine_ls_matrix_type full
_refine_ls_number_parameters 559
_refine_ls_number_reflns 6186
_refine_ls_number_restraints 0
_refine_ls_restrained_S_all 1.066
_refine_ls_R_factor_all 0.0995
_refine_ls_R_factor_gt 0.0728
_refine_ls_shift/su_max 0.001
_refine_ls_shift/su_mean 0.000
_refine_ls_structure_factor_coef Fsqd
_refine_ls_weighting_details 'w=1/[\s^2^(Fo^2^)+(0.0841P)^2^+1.6459P] where P=(Fo^2^+2Fc^2^)/3'
_refine_ls_weighting_scheme calc
_refine_ls_wR_factor_gt 0.1952
_refine_ls_wR_factor_ref 0.2062
_reflns_Friedel_coverage 0.000
_reflns_number_gt 4299
_reflns_number_total 6186
_reflns_threshold_expression 'I > 2\s(I)'
_cod_data_source_file d2sc04092a2.cif
_cod_data_source_block mo_lidongqiu_20200603_5181_0m
_cod_depositor_comments 'Adding full bibliography for 1567832--1567834.cif.'
_cod_database_code 1567832
_shelx_shelxl_version_number 2014/7
_shelx_space_group_comment
;
The symmetry employed for this shelxl refinement is uniquely defined
by the following loop, which should always be used as a source of
symmetry information in preference to the above space-group names.
They are only intended as comments.
;
_shelx_estimated_absorpt_t_max 0.986
_shelx_estimated_absorpt_t_min 0.983
_olex2_refinement_description
;
1. Fixed Uiso
 At 1.2 times of:
  All C(H) groups, All C(H,H) groups, All N(H) groups
2.a Ternary CH refined with riding coordinates:
 C00D(H00N), C00F(H00F), C01K(H01L), C01L(H01Z)
2.b Secondary CH2 refined with riding coordinates:
 C007(H00A,H00B), C009(H00L,H00M), C00N(H00C,H00D), C00O(H00Q,H00R), C00Q(H00S,
 H00T), C00V(H00E,H00G), C00W(H00X,H00Y), C00Z(H00H,H00J), C011(H01Q,H01R),
 C014(H01A,H01B), C017(H01C,H01D), C01A(H01S,H01T), C01C(H01U,H01V), C01G(H01Y,
 H), C01H(H01G,H01H), C01J(H01J,H01K), C01M(H01M,H01N), C01N(H01,HA), C01O(H0AA,
 HB), C01P(H01O,H01P)
2.c Aromatic/amide H refined with riding coordinates:
 N005(H005), N006(H006), C00H(H00O), C00I(H00I), C00K(H00K), C00P(H00P),
 C00R(H00V), C00S(H00W), C00U(H00U), C00X(H00Z), C00Y(H00), C013(H013),
 C015(H015), C016(H016), C018(H018), C019(H019), C01B(H01E), C01D(H01F),
 C01E(H01W), C01F(H01X), C01I(H01I), C01Q(H1AA)
;
_olex2_submission_original_sample_id hx-5181
_olex2_submission_special_instructions 'No special instructions were received'

loop_
_space_group_symop_operation_xyz
'x, y, z'
'-x, -y, -z'

loop_
_atom_site_label
_atom_site_type_symbol
_atom_site_fract_x
_atom_site_fract_y
_atom_site_fract_z
_atom_site_U_iso_or_equiv
_atom_site_adp_type
_atom_site_occupancy
_atom_site_site_symmetry_order
_atom_site_calc_flag
_atom_site_refinement_flags_posn
_atom_site_refinement_flags_adp
_atom_site_refinement_flags_occupancy
_atom_site_disorder_assembly
_atom_site_disorder_group
O001 O 0.1361(4) 0.79017(19) 0.18533(7) 0.0268(5) Uani 1 1 d . . . . .
O002 O 0.8637(4) 0.29009(19) 0.31459(8) 0.0271(5) Uani 1 1 d . . . . .
N003 N -0.0823(5) 0.6982(2) 0.14122(8) 0.0198(6) Uani 1 1 d . . . . .
N004 N 1.0821(5) 0.1979(2) 0.35872(8) 0.0202(6) Uani 1 1 d . . . . .
N005 N 1.2339(4) 0.0606(2) 0.40048(8) 0.0206(6) Uani 1 1 d . . . . .
N006 N -0.2336(4) 0.5609(2) 0.09953(8) 0.0204(6) Uani 1 1 d . . . . .
C007 C -0.4674(5) 0.4505(3) 0.05833(10) 0.0229(7) Uani 1 1 d . . . . .
H00A H -0.4403 0.5102 0.0373 0.027 Uiso 1 1 calc R . . . .
H00B H -0.5936 0.4747 0.0757 0.027 Uiso 1 1 calc R . . . .
C008 C 0.8917(5) 0.0748(3) 0.31870(9) 0.0186(6) Uani 1 1 d . . . . .
C009 C 1.4687(5) -0.0501(3) 0.44157(10) 0.0225(7) Uani 1 1 d . . . . .
H00L H 1.5949 -0.0270 0.4240 0.027 Uiso 1 1 calc R . . . .
H00M H 1.4426 0.0101 0.4624 0.027 Uiso 1 1 calc R . . . .
C00A C 0.9366(5) 0.2014(3) 0.32927(9) 0.0195(6) Uani 1 1 d . . . . .
C00B C -0.0033(5) 0.3732(3) 0.15993(9) 0.0193(6) Uani 1 1 d . . . . .
C00C C 0.1090(5) 0.5748(3) 0.18127(9) 0.0187(6) Uani 1 1 d . . . . .
C00D C 1.2721(5) -0.0580(3) 0.41624(9) 0.0189(6) Uani 1 1 d . . . . .
H00N H 1.3040 -0.1126 0.3934 0.023 Uiso 1 1 calc R . . . .
C00E C 0.0636(5) 0.7013(3) 0.17076(10) 0.0199(6) Uani 1 1 d . . . . .
C00F C -0.2725(5) 0.4423(3) 0.08375(10) 0.0194(6) Uani 1 1 d . . . . .
H00F H -0.3043 0.3875 0.1066 0.023 Uiso 1 1 calc R . . . .
C00G C -0.0043(5) 0.5038(3) 0.15781(9) 0.0191(6) Uani 1 1 d . . . . .
C00H C 1.1858(6) -0.1899(3) 0.32418(10) 0.0250(7) Uani 1 1 d . . . . .
H00O H 1.3143 -0.1502 0.3169 0.030 Uiso 1 1 calc R . . . .
C00I C -0.1858(6) 0.3103(3) 0.17576(10) 0.0247(7) Uani 1 1 d . . . . .
H00I H -0.3145 0.3502 0.1829 0.030 Uiso 1 1 calc R . . . .
C00J C 0.2559(5) 0.5417(3) 0.21252(9) 0.0205(6) Uani 1 1 d . . . . .
C00K C 0.4517(6) 0.6022(3) 0.21473(10) 0.0236(7) Uani 1 1 d . . . . .
H00K H 0.4849 0.6659 0.1974 0.028 Uiso 1 1 calc R . . . .
C00L C 1.0051(5) 0.0036(3) 0.34218(9) 0.0192(6) Uani 1 1 d . . . . .
C00M C 1.0046(5) -0.1275(3) 0.34003(9) 0.0198(6) Uani 1 1 d . . . . .
C00N C -0.5134(5) 0.3317(3) 0.03819(11) 0.0257(7) Uani 1 1 d . . . . .
H00C H -0.5565 0.2741 0.0592 0.031 Uiso 1 1 calc R . . . .
H00D H -0.6320 0.3413 0.0210 0.031 Uiso 1 1 calc R . . . .
C00O C 1.3809(6) 0.3232(3) 0.38335(12) 0.0271(7) Uani 1 1 d . . . . .
H00Q H 1.4396 0.2591 0.3987 0.033 Uiso 1 1 calc R . . . .
H00R H 1.4531 0.3229 0.3560 0.033 Uiso 1 1 calc R . . . .
C00P C 0.3523(6) 0.4143(3) 0.26721(10) 0.0270(7) Uani 1 1 d . . . . .
H00P H 0.3182 0.3520 0.2851 0.032 Uiso 1 1 calc R . . . .
C00Q C 1.3130(6) -0.2132(3) 0.48769(11) 0.0269(7) Uani 1 1 d . . . . .
H00S H 1.3430 -0.2908 0.4985 0.032 Uiso 1 1 calc R . . . .
H00T H 1.2801 -0.1603 0.5105 0.032 Uiso 1 1 calc R . . . .
C00R C 0.5493(6) 0.1022(3) 0.28519(10) 0.0240(7) Uani 1 1 d . . . . .
H00V H 0.5158 0.1657 0.3025 0.029 Uiso 1 1 calc R . . . .
C00S C 0.7938(6) -0.0515(3) 0.26054(10) 0.0235(7) Uani 1 1 d . . . . .
H00W H 0.9247 -0.0913 0.2612 0.028 Uiso 1 1 calc R . . . .
C00T C 0.7445(5) 0.0422(3) 0.28743(10) 0.0202(6) Uani 1 1 d . . . . .
C00U C 0.2059(6) 0.4483(3) 0.23952(10) 0.0232(7) Uani 1 1 d . . . . .
H00U H 0.0748 0.4090 0.2390 0.028 Uiso 1 1 calc R . . . .
C00V C -0.3803(6) 0.8234(3) 0.11659(11) 0.0268(7) Uani 1 1 d . . . . .
H00E H -0.4383 0.7594 0.1013 0.032 Uiso 1 1 calc R . . . .
H00G H -0.4529 0.8231 0.1439 0.032 Uiso 1 1 calc R . . . .
C00W C 1.5121(5) -0.1684(3) 0.46180(11) 0.0257(7) Uani 1 1 d . . . . .
H00X H 1.6309 -0.1595 0.4789 0.031 Uiso 1 1 calc R . . . .
H00Y H 1.5546 -0.2262 0.4409 0.031 Uiso 1 1 calc R . . . .
C00X C 0.6481(6) -0.0856(3) 0.23270(11) 0.0272(7) Uani 1 1 d . . . . .
H00Z H 0.6829 -0.1478 0.2149 0.033 Uiso 1 1 calc R . . . .
C00Y C 0.4029(6) 0.0678(3) 0.25723(11) 0.0268(7) Uani 1 1 d . . . . .
H00 H 0.2734 0.1086 0.2559 0.032 Uiso 1 1 calc R . . . .
C00Z C -0.1192(6) 0.2791(3) 0.03800(11) 0.0279(7) Uani 1 1 d . . . . .
H00H H 0.0075 0.2541 0.0209 0.034 Uiso 1 1 calc R . . . .
H00J H -0.1471 0.2206 0.0594 0.034 Uiso 1 1 calc R . . . .
C010 C 1.1236(5) 0.0801(3) 0.37019(9) 0.0192(6) Uani 1 1 d . . . . .
C011 C 1.0740(5) -0.1012(3) 0.44272(10) 0.0236(7) Uani 1 1 d . . . . .
H01Q H 1.0354 -0.0437 0.4639 0.028 Uiso 1 1 calc R . . . .
H01R H 0.9527 -0.1087 0.4261 0.028 Uiso 1 1 calc R . . . .
C012 C -0.1240(5) 0.5801(3) 0.12987(9) 0.0190(6) Uani 1 1 d . . . . .
C013 C 0.1963(7) 0.1889(3) 0.15357(12) 0.0331(8) Uani 1 1 d . . . . .
H013 H 0.3234 0.1483 0.1457 0.040 Uiso 1 1 calc R . . . .
C014 C -0.0747(5) 0.3991(3) 0.05722(11) 0.0231(7) Uani 1 1 d . . . . .
H01A H 0.0472 0.3918 0.0737 0.028 Uiso 1 1 calc R . . . .
H01B H -0.0374 0.4564 0.0358 0.028 Uiso 1 1 calc R . . . .
C015 C 0.8130(6) -0.1887(3) 0.35093(11) 0.0267(7) Uani 1 1 d . . . . .
H015 H 0.6908 -0.1474 0.3612 0.032 Uiso 1 1 calc R . . . .
C016 C 0.8034(7) -0.3118(3) 0.34650(11) 0.0326(8) Uani 1 1 d . . . . .
H016 H 0.6765 -0.3522 0.3544 0.039 Uiso 1 1 calc R . . . .
C017 C -0.3132(6) 0.2864(3) 0.01240(11) 0.0270(7) Uani 1 1 d . . . . .
H01C H -0.3426 0.2089 0.0017 0.032 Uiso 1 1 calc R . . . .
H01D H -0.2802 0.3393 -0.0105 0.032 Uiso 1 1 calc R . . . .
C018 C 0.1871(6) 0.3114(3) 0.14908(11) 0.0263(7) Uani 1 1 d . . . . .
H018 H 0.3095 0.3523 0.1387 0.032 Uiso 1 1 calc R . . . .
C019 C 0.5971(6) 0.5672(3) 0.24283(11) 0.0276(7) Uani 1 1 d . . . . .
H019 H 0.7262 0.6079 0.2442 0.033 Uiso 1 1 calc R . . . .
C01A C 1.4199(6) 0.4416(3) 0.40423(13) 0.0349(9) Uani 1 1 d . . . . .
H01S H 1.5735 0.4515 0.4067 0.042 Uiso 1 1 calc R . . . .
H01T H 1.3718 0.5057 0.3875 0.042 Uiso 1 1 calc R . . . .
C01B C 0.5491(6) 0.4723(3) 0.26851(11) 0.0287(8) Uani 1 1 d . . . . .
H01E H 0.6478 0.4474 0.2866 0.034 Uiso 1 1 calc R . . . .
C01C C 1.1184(6) -0.2204(3) 0.46225(11) 0.0271(7) Uani 1 1 d . . . . .
H01U H 0.9921 -0.2448 0.4795 0.033 Uiso 1 1 calc R . . . .
H01V H 1.1459 -0.2794 0.4411 0.033 Uiso 1 1 calc R . . . .
C01D C -0.1745(7) 0.1880(3) 0.18077(11) 0.0316(8) Uani 1 1 d . . . . .
H01F H -0.2955 0.1467 0.1915 0.038 Uiso 1 1 calc R . . . .
C01E C 0.4520(6) -0.0276(3) 0.23141(11) 0.0287(8) Uani 1 1 d . . . . .
H01W H 0.3534 -0.0523 0.2134 0.034 Uiso 1 1 calc R . . . .
C01F C 1.1748(7) -0.3119(3) 0.31920(11) 0.0310(8) Uani 1 1 d . . . . .
H01X H 1.2960 -0.3532 0.3084 0.037 Uiso 1 1 calc R . . . .
C01G C 1.0130(6) 0.3114(3) 0.42317(10) 0.0275(7) Uani 1 1 d . . . . .
H01Y H 1.0581 0.2465 0.4398 0.033 Uiso 1 1 calc R . . . .
H H 0.8593 0.3033 0.4204 0.033 Uiso 1 1 calc R . . . .
C01H C -0.0136(6) 0.8115(3) 0.07669(11) 0.0282(7) Uani 1 1 d . . . . .
H01G H 0.1402 0.8028 0.0793 0.034 Uiso 1 1 calc R . . . .
H01H H -0.0592 0.7472 0.0600 0.034 Uiso 1 1 calc R . . . .
C01I C 0.0164(7) 0.1278(3) 0.16976(12) 0.0346(9) Uani 1 1 d . . . . .
H01I H 0.0233 0.0464 0.1733 0.041 Uiso 1 1 calc R . . . .
C01J C -0.4196(7) 0.9413(3) 0.09569(13) 0.0350(9) Uani 1 1 d . . . . .
H01J H -0.5733 0.9515 0.0933 0.042 Uiso 1 1 calc R . . . .
H01K H -0.3716 1.0053 0.1123 0.042 Uiso 1 1 calc R . . . .
C01K C -0.1362(6) 0.8057(3) 0.11886(10) 0.0212(7) Uani 1 1 d . . . . .
H01L H -0.0860 0.8727 0.1344 0.025 Uiso 1 1 calc R . . . .
C01L C 1.1356(5) 0.3059(3) 0.38127(10) 0.0214(7) Uani 1 1 d . . . . .
H01Z H 1.0850 0.3730 0.3657 0.026 Uiso 1 1 calc R . . . .
C01M C -0.2999(8) 0.9475(3) 0.05345(13) 0.0388(10) Uani 1 1 d . . . . .
H01M H -0.3248 1.0240 0.0413 0.047 Uiso 1 1 calc R . . . .
H01N H -0.3550 0.8873 0.0361 0.047 Uiso 1 1 calc R . . . .
C01N C 1.0559(7) 0.4286(3) 0.44395(12) 0.0365(9) Uani 1 1 d . . . . .
H01 H 0.9828 0.4291 0.4712 0.044 Uiso 1 1 calc R . . . .
HA H 0.9979 0.4930 0.4286 0.044 Uiso 1 1 calc R . . . .
C01O C 1.2988(8) 0.4475(3) 0.44665(13) 0.0397(10) Uani 1 1 d . . . . .
H0AA H 1.3225 0.5239 0.4588 0.048 Uiso 1 1 calc R . . . .
HB H 1.3544 0.3872 0.4640 0.048 Uiso 1 1 calc R . . . .
C01P C -0.0564(8) 0.9289(3) 0.05614(12) 0.0362(9) Uani 1 1 d . . . . .
H01O H 0.0169 0.9299 0.0289 0.043 Uiso 1 1 calc R . . . .
H01P H 0.0008 0.9928 0.0716 0.043 Uiso 1 1 calc R . . . .
C01Q C 0.9839(7) -0.3724(3) 0.33026(12) 0.0337(9) Uani 1 1 d . . . . .
H1AA H 0.9778 -0.4538 0.3267 0.040 Uiso 1 1 calc R . . . .

loop_
_atom_site_aniso_label
_atom_site_aniso_U_11
_atom_site_aniso_U_22
_atom_site_aniso_U_33
_atom_site_aniso_U_23
_atom_site_aniso_U_13
_atom_site_aniso_U_12
O001 0.0311(13) 0.0181(11) 0.0324(13) -0.0032(9) -0.0105(11) -0.0031(9)
O002 0.0311(13) 0.0175(11) 0.0342(13) 0.0035(9) -0.0115(11) 0.0022(9)
N003 0.0226(14) 0.0148(12) 0.0227(13) 0.0008(10) -0.0060(11) -0.0002(10)
N004 0.0226(14) 0.0160(12) 0.0230(14) -0.0008(10) -0.0071(12) 0.0001(10)
N005 0.0176(13) 0.0183(12) 0.0266(14) -0.0010(10) -0.0045(11) -0.0006(10)
N006 0.0199(14) 0.0167(12) 0.0252(14) 0.0010(10) -0.0045(11) 0.0000(10)
C007 0.0191(16) 0.0264(16) 0.0237(16) -0.0037(12) -0.0050(13) 0.0014(12)
C008 0.0178(15) 0.0168(14) 0.0212(15) -0.0015(11) -0.0006(13) 0.0022(11)
C009 0.0174(16) 0.0258(16) 0.0248(17) 0.0041(12) -0.0053(13) -0.0039(12)
C00A 0.0210(16) 0.0187(14) 0.0188(15) 0.0005(11) -0.0017(13) 0.0004(12)
C00B 0.0224(16) 0.0169(14) 0.0188(15) 0.0001(11) -0.0039(13) 0.0001(12)
C00C 0.0168(15) 0.0177(14) 0.0215(15) 0.0015(11) -0.0012(12) 0.0001(11)
C00D 0.0182(15) 0.0180(14) 0.0208(15) 0.0003(11) -0.0033(12) 0.0021(11)
C00E 0.0191(16) 0.0193(14) 0.0212(15) -0.0003(11) -0.0013(13) -0.0005(12)
C00F 0.0190(15) 0.0182(14) 0.0211(15) 0.0003(11) -0.0033(13) -0.0029(11)
C00G 0.0179(15) 0.0211(15) 0.0182(15) 0.0015(11) -0.0008(12) 0.0004(12)
C00H 0.0240(17) 0.0242(16) 0.0268(17) -0.0011(13) -0.0028(14) 0.0030(13)
C00I 0.0251(17) 0.0238(16) 0.0252(17) -0.0001(12) -0.0021(14) -0.0023(13)
C00J 0.0228(17) 0.0191(14) 0.0197(15) -0.0014(11) -0.0032(13) 0.0020(12)
C00K 0.0218(16) 0.0241(15) 0.0250(17) 0.0034(12) -0.0030(14) -0.0004(12)
C00L 0.0182(15) 0.0197(15) 0.0195(15) -0.0005(11) -0.0009(12) 0.0005(12)
C00M 0.0244(17) 0.0173(14) 0.0181(15) -0.0010(11) -0.0047(13) 0.0014(12)
C00N 0.0175(16) 0.0298(17) 0.0302(18) -0.0059(13) -0.0035(14) -0.0013(13)
C00O 0.0222(17) 0.0228(16) 0.0364(19) -0.0006(13) -0.0029(15) -0.0023(13)
C00P 0.036(2) 0.0221(15) 0.0232(17) 0.0023(12) -0.0054(15) 0.0073(14)
C00Q 0.0228(18) 0.0290(17) 0.0293(18) 0.0085(13) -0.0045(15) 0.0024(13)
C00R 0.0252(17) 0.0239(15) 0.0231(16) -0.0028(12) -0.0040(14) 0.0006(13)
C00S 0.0257(17) 0.0201(15) 0.0249(17) 0.0005(12) -0.0029(14) 0.0034(12)
C00T 0.0216(16) 0.0182(14) 0.0210(15) 0.0009(11) -0.0038(13) -0.0027(12)
C00U 0.0252(17) 0.0200(15) 0.0245(17) 0.0010(12) -0.0039(14) -0.0028(12)
C00V 0.0237(18) 0.0216(15) 0.0354(19) 0.0009(13) -0.0034(15) 0.0010(13)
C00W 0.0167(16) 0.0316(18) 0.0290(18) 0.0054(13) -0.0033(14) 0.0043(13)
C00X 0.037(2) 0.0191(15) 0.0265(17) -0.0022(12) -0.0053(15) -0.0062(14)
C00Y 0.0193(16) 0.0333(18) 0.0284(18) 0.0038(14) -0.0048(14) -0.0024(13)
C00Z 0.0234(17) 0.0287(17) 0.0322(19) -0.0108(14) -0.0052(15) 0.0037(13)
C010 0.0186(15) 0.0170(14) 0.0217(15) -0.0001(11) -0.0004(13) -0.0002(11)
C011 0.0188(16) 0.0274(16) 0.0248(16) 0.0042(12) -0.0030(13) 0.0016(13)
C012 0.0175(15) 0.0174(14) 0.0219(15) 0.0011(11) -0.0007(13) 0.0007(11)
C013 0.038(2) 0.0249(17) 0.036(2) -0.0061(14) -0.0040(17) 0.0102(15)
C014 0.0153(15) 0.0262(16) 0.0280(17) -0.0055(13) -0.0031(13) 0.0002(12)
C015 0.0240(17) 0.0233(16) 0.0326(19) -0.0008(13) -0.0021(15) 0.0001(13)
C016 0.037(2) 0.0257(17) 0.035(2) 0.0064(14) -0.0050(17) -0.0089(15)
C017 0.0251(18) 0.0284(17) 0.0281(18) -0.0091(13) -0.0052(15) -0.0018(13)
C018 0.0239(17) 0.0240(16) 0.0309(18) 0.0004(13) -0.0010(15) 0.0004(13)
C019 0.0193(16) 0.0342(18) 0.0297(18) -0.0032(14) -0.0051(14) 0.0026(13)
C01A 0.031(2) 0.0218(16) 0.054(2) 0.0005(15) -0.0157(19) -0.0080(14)
C01B 0.0291(19) 0.0294(17) 0.0286(18) -0.0024(13) -0.0095(15) 0.0112(14)
C01C 0.0205(17) 0.0288(17) 0.0326(19) 0.0105(14) -0.0057(14) -0.0052(13)
C01D 0.040(2) 0.0239(17) 0.0313(19) 0.0045(14) -0.0048(17) -0.0125(15)
C01E 0.0307(19) 0.0292(17) 0.0273(18) 0.0022(13) -0.0094(15) -0.0098(14)
C01F 0.038(2) 0.0229(16) 0.0326(19) -0.0044(13) -0.0056(17) 0.0095(15)
C01G 0.0306(19) 0.0217(16) 0.0297(18) -0.0021(13) 0.0001(15) 0.0020(13)
C01H 0.0314(19) 0.0227(16) 0.0304(18) 0.0022(13) -0.0021(15) -0.0020(13)
C01I 0.050(2) 0.0137(15) 0.042(2) 0.0016(13) -0.0146(19) -0.0014(15)
C01J 0.033(2) 0.0214(16) 0.052(2) 0.0000(15) -0.0153(19) 0.0065(14)
C01K 0.0261(17) 0.0132(13) 0.0251(16) -0.0003(11) -0.0068(14) 0.0005(12)
C01L 0.0228(16) 0.0166(14) 0.0255(16) 0.0007(11) -0.0060(14) -0.0021(12)
C01M 0.053(3) 0.0205(16) 0.046(2) 0.0088(15) -0.023(2) 0.0007(16)
C01N 0.052(3) 0.0266(18) 0.031(2) -0.0084(14) -0.0045(19) 0.0041(17)
C01O 0.054(3) 0.0224(17) 0.046(2) -0.0089(15) -0.025(2) 0.0007(17)
C01P 0.053(3) 0.0250(17) 0.030(2) 0.0059(14) -0.0048(19) -0.0060(16)
C01Q 0.052(2) 0.0125(14) 0.038(2) -0.0010(13) -0.0131(19) 0.0019(15)

loop_
_atom_type_symbol
_atom_type_description
_atom_type_scat_dispersion_real
_atom_type_scat_dispersion_imag
_atom_type_scat_source
C C 0.0033 0.0016 'International Tables Vol C Tables 4.2.6.8 and 6.1.1.4'
H H 0.0000 0.0000 'International Tables Vol C Tables 4.2.6.8 and 6.1.1.4'
N N 0.0061 0.0033 'International Tables Vol C Tables 4.2.6.8 and 6.1.1.4'
O O 0.0106 0.0060 'International Tables Vol C Tables 4.2.6.8 and 6.1.1.4'

loop_
_geom_angle_atom_site_label_1
_geom_angle_atom_site_label_2
_geom_angle_atom_site_label_3
_geom_angle
_geom_angle_site_symmetry_1
_geom_angle_site_symmetry_3
_geom_angle_publ_flag
C00E N003 C012 110.9(2) . . ?
C00E N003 C01K 121.1(2) . . ?
C012 N003 C01K 126.3(3) . . ?
C00A N004 C010 110.9(2) . . ?
C00A N004 C01L 121.2(2) . . ?
C010 N004 C01L 126.2(3) . . ?
C010 N005 C00D 123.1(3) . . ?
C012 N006 C00F 123.4(3) . . ?
H00A C007 H00B 108.0 . . ?
C00F C007 H00A 109.3 . . ?
C00F C007 H00B 109.3 . . ?
C00F C007 C00N 111.6(3) . . ?
C00N C007 H00A 109.3 . . ?
C00N C007 H00B 109.3 . . ?
C00L C008 C00A 108.6(3) . . ?
C00L C008 C00T 128.9(3) . . ?
C00T C008 C00A 122.5(3) . . ?
H00L C009 H00M 108.0 . . ?
C00D C009 H00L 109.4 . . ?
C00D C009 H00M 109.4 . . ?
C00W C009 H00L 109.4 . . ?
C00W C009 H00M 109.4 . . ?
C00W C009 C00D 111.0(3) . . ?
O002 C00A N004 126.0(3) . . ?
O002 C00A C008 127.6(3) . . ?
N004 C00A C008 106.4(2) . . ?
C00I C00B C00G 121.3(3) . . ?
C018 C00B C00G 119.6(3) . . ?
C018 C00B C00I 118.9(3) . . ?
C00G C00C C00E 108.7(3) . . ?
C00G C00C C00J 128.9(3) . . ?
C00J C00C C00E 122.5(3) . . ?
N005 C00D C009 107.1(2) . . ?
N005 C00D H00N 109.6 . . ?
N005 C00D C011 110.5(2) . . ?
C009 C00D H00N 109.6 . . ?
C011 C00D C009 110.4(3) . . ?
C011 C00D H00N 109.6 . . ?
O001 C00E N003 125.8(3) . . ?
O001 C00E C00C 127.9(3) . . ?
N003 C00E C00C 106.3(2) . . ?
N006 C00F C007 107.5(2) . . ?
N006 C00F H00F 109.7 . . ?
N006 C00F C014 110.3(3) . . ?
C007 C00F H00F 109.7 . . ?
C014 C00F C007 110.0(3) . . ?
C014 C00F H00F 109.7 . . ?
C00B C00G C012 127.3(3) . . ?
C00C C00G C00B 124.3(3) . . ?
C00C C00G C012 108.4(3) . . ?
C00M C00H H00O 120.0 . . ?
C00M C00H C01F 120.0(3) . . ?
C01F C00H H00O 120.0 . . ?
C00B C00I H00I 120.0 . . ?
C01D C00I C00B 120.1(3) . . ?
C01D C00I H00I 120.0 . . ?
C00K C00J C00C 120.0(3) . . ?
C00U C00J C00C 120.9(3) . . ?
C00U C00J C00K 119.0(3) . . ?
C00J C00K H00K 119.8 . . ?
C019 C00K C00J 120.3(3) . . ?
C019 C00K H00K 119.8 . . ?
C008 C00L C00M 124.2(3) . . ?
C008 C00L C010 108.1(3) . . ?
C00M C00L C010 127.6(3) . . ?
C00H C00M C00L 121.2(3) . . ?
C00H C00M C015 119.2(3) . . ?
C015 C00M C00L 119.3(3) . . ?
C007 C00N H00C 109.4 . . ?
C007 C00N H00D 109.4 . . ?
H00C C00N H00D 108.0 . . ?
C017 C00N C007 111.1(3) . . ?
C017 C00N H00C 109.4 . . ?
C017 C00N H00D 109.4 . . ?
H00Q C00O H00R 108.3 . . ?
C01A C00O H00Q 109.9 . . ?
C01A C00O H00R 109.9 . . ?
C01A C00O C01L 109.0(3) . . ?
C01L C00O H00Q 109.9 . . ?
C01L C00O H00R 109.9 . . ?
C00U C00P H00P 119.6 . . ?
C00U C00P C01B 120.8(3) . . ?
C01B C00P H00P 119.6 . . ?
H00S C00Q H00T 108.1 . . ?
C00W C00Q H00S 109.5 . . ?
C00W C00Q H00T 109.5 . . ?
C01C C00Q H00S 109.5 . . ?
C01C C00Q H00T 109.5 . . ?
C01C C00Q C00W 110.7(3) . . ?
C00T C00R H00V 119.6 . . ?
C00T C00R C00Y 120.8(3) . . ?
C00Y C00R H00V 119.6 . . ?
C00T C00S H00W 119.7 . . ?
C00X C00S H00W 119.7 . . ?
C00X C00S C00T 120.5(3) . . ?
C00R C00T C008 120.3(3) . . ?
C00R C00T C00S 118.7(3) . . ?
C00S C00T C008 121.0(3) . . ?
C00J C00U H00U 120.0 . . ?
C00P C00U C00J 120.0(3) . . ?
C00P C00U H00U 120.0 . . ?
H00E C00V H00G 108.3 . . ?
C01J C00V H00E 109.9 . . ?
C01J C00V H00G 109.9 . . ?
C01J C00V C01K 109.1(3) . . ?
C01K C00V H00E 109.9 . . ?
C01K C00V H00G 109.9 . . ?
C009 C00W C00Q 111.7(3) . . ?
C009 C00W H00X 109.3 . . ?
C009 C00W H00Y 109.3 . . ?
C00Q C00W H00X 109.3 . . ?
C00Q C00W H00Y 109.3 . . ?
H00X C00W H00Y 107.9 . . ?
C00S C00X H00Z 119.8 . . ?
C01E C00X C00S 120.4(3) . . ?
C01E C00X H00Z 119.8 . . ?
C00R C00Y H00 120.1 . . ?
C01E C00Y C00R 119.8(3) . . ?
C01E C00Y H00 120.1 . . ?
H00H C00Z H00J 108.0 . . ?
C014 C00Z H00H 109.4 . . ?
C014 C00Z H00J 109.4 . . ?
C017 C00Z H00H 109.4 . . ?
C017 C00Z H00J 109.4 . . ?
C017 C00Z C014 111.0(3) . . ?
N004 C010 C00L 105.8(2) . . ?
N005 C010 N004 119.4(3) . . ?
N005 C010 C00L 134.7(3) . . ?
C00D C011 H01Q 109.4 . . ?
C00D C011 H01R 109.4 . . ?
H01Q C011 H01R 108.0 . . ?
C01C C011 C00D 111.0(3) . . ?
C01C C011 H01Q 109.4 . . ?
C01C C011 H01R 109.4 . . ?
N003 C012 C00G 105.6(2) . . ?
N006 C012 N003 119.4(3) . . ?
N006 C012 C00G 134.8(3) . . ?
C018 C013 H013 120.0 . . ?
C01I C013 H013 120.0 . . ?
C01I C013 C018 120.0(3) . . ?
C00F C014 C00Z 110.8(3) . . ?
C00F C014 H01A 109.5 . . ?
C00F C014 H01B 109.5 . . ?
C00Z C014 H01A 109.5 . . ?
C00Z C014 H01B 109.5 . . ?
H01A C014 H01B 108.1 . . ?
C00M C015 H015 119.7 . . ?
C00M C015 C016 120.7(3) . . ?
C016 C015 H015 119.7 . . ?
C015 C016 H016 120.3 . . ?
C01Q C016 C015 119.5(3) . . ?
C01Q C016 H016 120.3 . . ?
C00N C017 H01C 109.5 . . ?
C00N C017 H01D 109.5 . . ?
C00Z C017 C00N 110.6(3) . . ?
C00Z C017 H01C 109.5 . . ?
C00Z C017 H01D 109.5 . . ?
H01C C017 H01D 108.1 . . ?
C00B C018 C013 120.7(3) . . ?
C00B C018 H018 119.6 . . ?
C013 C018 H018 119.6 . . ?
C00K C019 H019 119.9 . . ?
C01B C019 C00K 120.2(3) . . ?
C01B C019 H019 119.9 . . ?
C00O C01A H01S 109.4 . . ?
C00O C01A H01T 109.4 . . ?
H01S C01A H01T 108.0 . . ?
C01O C01A C00O 111.2(3) . . ?
C01O C01A H01S 109.4 . . ?
C01O C01A H01T 109.4 . . ?
C00P C01B H01E 120.2 . . ?
C019 C01B C00P 119.6(3) . . ?
C019 C01B H01E 120.2 . . ?
C00Q C01C C011 111.0(3) . . ?
C00Q C01C H01U 109.4 . . ?
C00Q C01C H01V 109.4 . . ?
C011 C01C H01U 109.4 . . ?
C011 C01C H01V 109.4 . . ?
H01U C01C H01V 108.0 . . ?
C00I C01D H01F 119.9 . . ?
C01I C01D C00I 120.3(3) . . ?
C01I C01D H01F 119.9 . . ?
C00X C01E C00Y 119.7(3) . . ?
C00X C01E H01W 120.1 . . ?
C00Y C01E H01W 120.1 . . ?
C00H C01F H01X 119.7 . . ?
C01Q C01F C00H 120.5(3) . . ?
C01Q C01F H01X 119.7 . . ?
H01Y C01G H 108.1 . . ?
C01L C01G H01Y 109.6 . . ?
C01L C01G H 109.6 . . ?
C01L C01G C01N 110.4(3) . . ?
C01N C01G H01Y 109.6 . . ?
C01N C01G H 109.6 . . ?
H01G C01H H01H 108.1 . . ?
C01K C01H H01G 109.6 . . ?
C01K C01H H01H 109.6 . . ?
C01P C01H H01G 109.6 . . ?
C01P C01H H01H 109.6 . . ?
C01P C01H C01K 110.4(3) . . ?
C013 C01I C01D 120.0(3) . . ?
C013 C01I H01I 120.0 . . ?
C01D C01I H01I 120.0 . . ?
C00V C01J H01J 109.3 . . ?
C00V C01J H01K 109.3 . . ?
H01J C01J H01K 108.0 . . ?
C01M C01J C00V 111.5(3) . . ?
C01M C01J H01J 109.3 . . ?
C01M C01J H01K 109.3 . . ?
N003 C01K C00V 113.3(3) . . ?
N003 C01K C01H 111.8(3) . . ?
N003 C01K H01L 106.5 . . ?
C00V C01K H01L 106.5 . . ?
C01H C01K C00V 111.7(3) . . ?
C01H C01K H01L 106.5 . . ?
N004 C01L C00O 113.1(3) . . ?
N004 C01L C01G 111.8(3) . . ?
N004 C01L H01Z 106.4 . . ?
C00O C01L H01Z 106.4 . . ?
C01G C01L C00O 112.1(3) . . ?
C01G C01L H01Z 106.4 . . ?
C01J C01M H01M 109.6 . . ?
C01J C01M H01N 109.6 . . ?
C01J C01M C01P 110.5(3) . . ?
H01M C01M H01N 108.1 . . ?
C01P C01M H01M 109.6 . . ?
C01P C01M H01N 109.6 . . ?
C01G C01N H01 109.4 . . ?
C01G C01N HA 109.4 . . ?
C01G C01N C01O 111.0(3) . . ?
H01 C01N HA 108.0 . . ?
C01O C01N H01 109.4 . . ?
C01O C01N HA 109.4 . . ?
C01A C01O C01N 110.6(3) . . ?
C01A C01O H0AA 109.5 . . ?
C01A C01O HB 109.5 . . ?
C01N C01O H0AA 109.5 . . ?
C01N C01O HB 109.5 . . ?
H0AA C01O HB 108.1 . . ?
C01H C01P C01M 110.6(3) . . ?
C01H C01P H01O 109.5 . . ?
C01H C01P H01P 109.5 . . ?
C01M C01P H01O 109.5 . . ?
C01M C01P H01P 109.5 . . ?
H01O C01P H01P 108.1 . . ?
C016 C01Q C01F 120.1(3) . . ?
C016 C01Q H1AA 120.0 . . ?
C01F C01Q H1AA 120.0 . . ?

loop_
_geom_bond_atom_site_label_1
_geom_bond_atom_site_label_2
_geom_bond_distance
_geom_bond_site_symmetry_2
_geom_bond_publ_flag
O001 C00E 1.218(4) . ?
O002 C00A 1.216(4) . ?
N003 C00E 1.382(4) . ?
N003 C012 1.419(4) . ?
N003 C01K 1.473(4) . ?
N004 C00A 1.378(4) . ?
N004 C010 1.414(4) . ?
N004 C01L 1.484(4) . ?
N005 C00D 1.464(4) . ?
N005 C010 1.273(4) . ?
N006 C00F 1.468(4) . ?
N006 C012 1.273(4) . ?
C007 H00A 0.9700 . ?
C007 H00B 0.9700 . ?
C007 C00F 1.529(4) . ?
C007 C00N 1.538(4) . ?
C008 C00A 1.507(4) . ?
C008 C00L 1.351(4) . ?
C008 C00T 1.479(4) . ?
C009 H00L 0.9700 . ?
C009 H00M 0.9700 . ?
C009 C00D 1.536(4) . ?
C009 C00W 1.527(4) . ?
C00B C00G 1.481(4) . ?
C00B C00I 1.402(5) . ?
C00B C018 1.392(5) . ?
C00C C00E 1.504(4) . ?
C00C C00G 1.353(4) . ?
C00C C00J 1.476(4) . ?
C00D H00N 0.9800 . ?
C00D C011 1.528(5) . ?
C00F H00F 0.9800 . ?
C00F C014 1.526(5) . ?
C00G C012 1.499(4) . ?
C00H H00O 0.9300 . ?
C00H C00M 1.391(5) . ?
C00H C01F 1.394(5) . ?
C00I H00I 0.9300 . ?
C00I C01D 1.396(5) . ?
C00J C00K 1.403(5) . ?
C00J C00U 1.398(4) . ?
C00K H00K 0.9300 . ?
C00K C019 1.400(5) . ?
C00L C00M 1.486(4) . ?
C00L C010 1.502(4) . ?
C00M C015 1.398(5) . ?
C00N H00C 0.9700 . ?
C00N H00D 0.9700 . ?
C00N C017 1.533(5) . ?
C00O H00Q 0.9700 . ?
C00O H00R 0.9700 . ?
C00O C01A 1.536(5) . ?
C00O C01L 1.542(5) . ?
C00P H00P 0.9300 . ?
C00P C00U 1.391(5) . ?
C00P C01B 1.392(5) . ?
C00Q H00S 0.9700 . ?
C00Q H00T 0.9700 . ?
C00Q C00W 1.529(5) . ?
C00Q C01C 1.527(5) . ?
C00R H00V 0.9300 . ?
C00R C00T 1.394(5) . ?
C00R C00Y 1.401(5) . ?
C00S H00W 0.9300 . ?
C00S C00T 1.399(4) . ?
C00S C00X 1.395(5) . ?
C00U H00U 0.9300 . ?
C00V H00E 0.9700 . ?
C00V H00G 0.9700 . ?
C00V C01J 1.528(5) . ?
C00V C01K 1.535(5) . ?
C00W H00X 0.9700 . ?
C00W H00Y 0.9700 . ?
C00X H00Z 0.9300 . ?
C00X C01E 1.385(5) . ?
C00Y H00 0.9300 . ?
C00Y C01E 1.392(5) . ?
C00Z H00H 0.9700 . ?
C00Z H00J 0.9700 . ?
C00Z C014 1.534(4) . ?
C00Z C017 1.527(5) . ?
C011 H01Q 0.9700 . ?
C011 H01R 0.9700 . ?
C011 C01C 1.527(4) . ?
C013 H013 0.9300 . ?
C013 C018 1.396(5) . ?
C013 C01I 1.383(6) . ?
C014 H01A 0.9700 . ?
C014 H01B 0.9700 . ?
C015 H015 0.9300 . ?
C015 C016 1.403(5) . ?
C016 H016 0.9300 . ?
C016 C01Q 1.382(6) . ?
C017 H01C 0.9700 . ?
C017 H01D 0.9700 . ?
C018 H018 0.9300 . ?
C019 H019 0.9300 . ?
C019 C01B 1.383(5) . ?
C01A H01S 0.9700 . ?
C01A H01T 0.9700 . ?
C01A C01O 1.530(6) . ?
C01B H01E 0.9300 . ?
C01C H01U 0.9700 . ?
C01C H01V 0.9700 . ?
C01D H01F 0.9300 . ?
C01D C01I 1.387(6) . ?
C01E H01W 0.9300 . ?
C01F H01X 0.9300 . ?
C01F C01Q 1.392(6) . ?
C01G H01Y 0.9700 . ?
C01G H 0.9700 . ?
C01G C01L 1.519(5) . ?
C01G C01N 1.528(5) . ?
C01H H01G 0.9700 . ?
C01H H01H 0.9700 . ?
C01H C01K 1.527(5) . ?
C01H C01P 1.522(5) . ?
C01I H01I 0.9300 . ?
C01J H01J 0.9700 . ?
C01J H01K 0.9700 . ?
C01J C01M 1.521(6) . ?
C01K H01L 0.9800 . ?
C01L H01Z 0.9800 . ?
C01M H01M 0.9700 . ?
C01M H01N 0.9700 . ?
C01M C01P 1.535(6) . ?
C01N H01 0.9700 . ?
C01N HA 0.9700 . ?
C01N C01O 1.532(6) . ?
C01O H0AA 0.9700 . ?
C01O HB 0.9700 . ?
C01P H01O 0.9700 . ?
C01P H01P 0.9700 . ?
C01Q H1AA 0.9300 . ?
